data_7063317
loop_
_publ_author_name
'Kwon, Hyoung Soon'
'Park, Geon Hyeong'
'Ju, Huiyeong'
'Lee, Eunji'
'Kim, Yong-Joo'

_publ_section_title
;
 Facile formation of tetrazole--thiolato Pd(ii) and Pt(ii) complexes
 through deprotonation or oxidative addition using organic
 tetrazole--thiones
;
_journal_issue 30
_journal_name_full 'New Journal of Chemistry'
_journal_page_first 13358
_journal_page_last 13372
_journal_paper_doi 10.1039/D4NJ01429D
_journal_volume 48
_journal_year 2024
_chemical_formula_moiety 'C11 H26 N4 P2 Pt S'
_chemical_formula_sum 'C11 H26 N4 P2 Pt S'
_chemical_formula_weight 503.45
_space_group_crystal_system triclinic
_space_group_IT_number 2
_space_group_name_Hall '-P 1'
_space_group_name_H-M_alt 'P -1'
_atom_sites_solution_hydrogens mixed
_audit_creation_method SHELXL-2018/3
_audit_update_record
;
2024-03-07 deposited with the CCDC.	2024-06-27 downloaded from the CCDC.
;
_cell_angle_alpha 93.109(4)
_cell_angle_beta 94.011(4)
_cell_angle_gamma 90.740(4)
_cell_formula_units_Z 2
_cell_length_a 6.5317(9)
_cell_length_b 9.9539(15)
_cell_length_c 14.2527(19)
_cell_measurement_reflns_used 9965
_cell_measurement_temperature 223(2)
_cell_measurement_theta_max 28.26
_cell_measurement_theta_min 2.44
_cell_volume 922.9(2)
_computing_cell_refinement 'Bruker SAINT'
_computing_data_collection 'Bruker APEX2'
_computing_data_reduction 'Bruker SAINT'
_computing_molecular_graphics 'Bruker SHELXTL'
_computing_publication_material 'Bruker SHELXTL'
_computing_structure_refinement 'SHELXL-2018/3 (Sheldrick, 2018)'
_computing_structure_solution 'SHELXT 2014/5 (Sheldrick, 2014)'
_diffrn_ambient_temperature 223(2)
_diffrn_measured_fraction_theta_full 0.998
_diffrn_measured_fraction_theta_max 0.995
_diffrn_measurement_device_type 'Bruker APEX-II CCD'
_diffrn_measurement_method '\f and \w scans'
_diffrn_radiation_type MoK\a
_diffrn_radiation_wavelength 0.71073
_diffrn_reflns_av_R_equivalents 0.0408
_diffrn_reflns_av_unetI/netI 0.0254
_diffrn_reflns_Laue_measured_fraction_full 0.998
_diffrn_reflns_Laue_measured_fraction_max 0.995
_diffrn_reflns_limit_h_max 8
_diffrn_reflns_limit_h_min -8
_diffrn_reflns_limit_k_max 13
_diffrn_reflns_limit_k_min -13
_diffrn_reflns_limit_l_max 19
_diffrn_reflns_limit_l_min -19
_diffrn_reflns_number 32917
_diffrn_reflns_point_group_measured_fraction_full 0.998
_diffrn_reflns_point_group_measured_fraction_max 0.995
_diffrn_reflns_theta_full 25.242
_diffrn_reflns_theta_max 28.352
_diffrn_reflns_theta_min 2.436
_exptl_absorpt_coefficient_mu 7.882
_exptl_absorpt_correction_T_max 0.7457
_exptl_absorpt_correction_T_min 0.6531
_exptl_absorpt_correction_type multi-scan
_exptl_absorpt_process_details SADABS
_exptl_crystal_colour colourless
_exptl_crystal_density_diffrn 1.812
_exptl_crystal_description BLOCK
_exptl_crystal_F_000 488
_exptl_crystal_size_max 0.120
_exptl_crystal_size_mid 0.073
_exptl_crystal_size_min 0.070
_refine_diff_density_max 0.718
_refine_diff_density_min -0.551
_refine_diff_density_rms 0.103
_refine_ls_extinction_method none
_refine_ls_goodness_of_fit_ref 1.092
_refine_ls_hydrogen_treatment mixed
_refine_ls_matrix_type full
_refine_ls_number_parameters 182
_refine_ls_number_reflns 4599
_refine_ls_number_restraints 0
_refine_ls_restrained_S_all 1.092
_refine_ls_R_factor_all 0.0270
_refine_ls_R_factor_gt 0.0223
_refine_ls_shift/su_max 0.003
_refine_ls_shift/su_mean 0.000
_refine_ls_structure_factor_coef Fsqd
_refine_ls_weighting_details 'w=1/[\s^2^(Fo^2^)+(0.0206P)^2^+0.8816P] where P=(Fo^2^+2Fc^2^)/3'
_refine_ls_weighting_scheme calc
_refine_ls_wR_factor_gt 0.0497
_refine_ls_wR_factor_ref 0.0513
_reflns_Friedel_coverage 0.000
_reflns_number_gt 4204
_reflns_number_total 4599
_reflns_threshold_expression 'I > 2\s(I)'
_cod_data_source_file d4nj01429d2.cif
_cod_data_source_block KHS_66_a
_cod_depositor_comments 'Adding full bibliography for 7063314--7063321.cif.'
_cod_database_code 7063317
_shelx_shelxl_version_number 2018/3
_shelx_space_group_comment
; 
The symmetry employed for this shelxl refinement is uniquely defined 
by the following loop, which should always be used as a source of 
symmetry information in preference to the above space-group names. 
They are only intended as comments. 
;
_shelx_estimated_absorpt_t_min 0.451
_shelx_estimated_absorpt_t_max 0.608

loop_
_space_group_symop_operation_xyz
'x, y, z'
'-x, -y, -z'

loop_
_atom_site_label
_atom_site_type_symbol
_atom_site_fract_x
_atom_site_fract_y
_atom_site_fract_z
_atom_site_U_iso_or_equiv
_atom_site_adp_type
_atom_site_occupancy
_atom_site_site_symmetry_order
_atom_site_calc_flag
_atom_site_refinement_flags_posn
_atom_site_refinement_flags_adp
_atom_site_refinement_flags_occupancy
_atom_site_disorder_assembly
_atom_site_disorder_group
Pt1 Pt -0.11305(2) 0.41573(2) 0.67332(2) 0.02925(5) Uani 1 1 d . . . . .
H1 H -0.303(6) 0.441(4) 0.657(3) 0.039(10) Uiso 1 1 d . . . . .
S1 S 0.21154(16) 0.33971(10) 0.73744(9) 0.0539(3) Uani 1 1 d . . . . .
P1 P -0.15298(13) 0.28238(9) 0.53752(6) 0.03079(18) Uani 1 1 d . . . . .
P2 P -0.12831(15) 0.57186(9) 0.79559(7) 0.0356(2) Uani 1 1 d . . . . .
N1 N 0.0695(5) 0.0766(3) 0.7071(2) 0.0423(7) Uani 1 1 d . . . . .
N2 N 0.1543(6) -0.0455(3) 0.7175(3) 0.0519(9) Uani 1 1 d . . . . .
N3 N 0.3464(6) -0.0353(3) 0.7474(3) 0.0478(8) Uani 1 1 d . . . . .
N4 N 0.3895(4) 0.0978(3) 0.7570(2) 0.0334(6) Uani 1 1 d . . . . .
C1 C -0.3166(6) 0.1353(4) 0.5419(3) 0.0436(9) Uani 1 1 d . . . . .
H1A H -0.333748 0.089828 0.479830 0.065 Uiso 1 1 calc R U . . .
H1B H -0.449517 0.162393 0.561932 0.065 Uiso 1 1 calc R U . . .
H1C H -0.254238 0.074673 0.586235 0.065 Uiso 1 1 calc R U . . .
C2 C -0.2745(7) 0.3678(4) 0.4396(3) 0.0495(10) Uani 1 1 d . . . . .
H2A H -0.190174 0.444565 0.426362 0.074 Uiso 1 1 calc R U . . .
H2B H -0.408676 0.398421 0.455635 0.074 Uiso 1 1 calc R U . . .
H2C H -0.289508 0.306233 0.384317 0.074 Uiso 1 1 calc R U . . .
C3 C 0.0790(6) 0.2190(5) 0.4895(3) 0.0481(10) Uani 1 1 d . . . . .
H3A H 0.043116 0.161487 0.433481 0.072 Uiso 1 1 calc R U . . .
H3B H 0.154581 0.167796 0.535999 0.072 Uiso 1 1 calc R U . . .
H3C H 0.163600 0.293976 0.473216 0.072 Uiso 1 1 calc R U . . .
C4 C -0.2459(9) 0.5056(5) 0.8952(3) 0.0649(14) Uani 1 1 d . . . . .
H4A H -0.388772 0.482887 0.877573 0.097 Uiso 1 1 calc R U . . .
H4B H -0.237438 0.572849 0.947272 0.097 Uiso 1 1 calc R U . . .
H4C H -0.174410 0.425560 0.914186 0.097 Uiso 1 1 calc R U . . .
C5 C -0.2752(8) 0.7207(4) 0.7718(3) 0.0593(12) Uani 1 1 d . . . . .
H5A H -0.210179 0.770907 0.725210 0.089 Uiso 1 1 calc R U . . .
H5B H -0.280604 0.776529 0.829445 0.089 Uiso 1 1 calc R U . . .
H5C H -0.413398 0.694308 0.747944 0.089 Uiso 1 1 calc R U . . .
C6 C 0.1135(7) 0.6427(5) 0.8471(4) 0.0627(13) Uani 1 1 d . . . . .
H6A H 0.199455 0.571120 0.870246 0.094 Uiso 1 1 calc R U . . .
H6B H 0.087969 0.706041 0.898994 0.094 Uiso 1 1 calc R U . . .
H6C H 0.182605 0.688848 0.799796 0.094 Uiso 1 1 calc R U . . .
C7 C 0.2188(5) 0.1665(4) 0.7323(2) 0.0326(7) Uani 1 1 d . . . . .
C8 C 0.5955(5) 0.1474(4) 0.7916(3) 0.0395(8) Uani 1 1 d . . . . .
H8A H 0.611023 0.241418 0.775820 0.047 Uiso 1 1 calc R U . . .
H8AB H 0.698254 0.094982 0.759240 0.047 Uiso 1 1 calc R U . . .
C9 C 0.6358(6) 0.1381(4) 0.8960(3) 0.0391(8) Uani 1 1 d . . . . .
C10 C 0.8223(8) 0.0981(6) 0.9286(4) 0.0702(15) Uani 1 1 d . . . . .
H10A H 0.853578 0.094328 0.993728 0.084 Uiso 1 1 calc R U . . .
H10B H 0.921173 0.073927 0.886140 0.084 Uiso 1 1 calc R U . . .
C11 C 0.4763(8) 0.1767(6) 0.9570(3) 0.0625(13) Uani 1 1 d . . . . .
H11A H 0.355091 0.201907 0.919164 0.094 Uiso 1 1 calc R U . . .
H11B H 0.442727 0.101590 0.994057 0.094 Uiso 1 1 calc R U . . .
H11C H 0.524131 0.252567 0.998773 0.094 Uiso 1 1 calc R U . . .

loop_
_atom_site_aniso_label
_atom_site_aniso_U_11
_atom_site_aniso_U_22
_atom_site_aniso_U_33
_atom_site_aniso_U_23
_atom_site_aniso_U_13
_atom_site_aniso_U_12
Pt1 0.02783(7) 0.02511(7) 0.03398(8) -0.00068(5) -0.00248(5) 0.00379(4)
S1 0.0437(5) 0.0279(5) 0.0848(8) -0.0051(5) -0.0286(5) 0.0076(4)
P1 0.0292(4) 0.0276(4) 0.0347(5) -0.0014(3) -0.0011(3) 0.0001(3)
P2 0.0425(5) 0.0285(4) 0.0351(5) -0.0016(4) -0.0002(4) 0.0037(4)
N1 0.0383(17) 0.0367(17) 0.050(2) -0.0004(14) -0.0055(14) -0.0006(13)
N2 0.058(2) 0.0323(17) 0.063(2) 0.0018(16) -0.0101(18) -0.0014(16)
N3 0.055(2) 0.0286(16) 0.059(2) 0.0023(15) -0.0056(17) 0.0074(15)
N4 0.0298(14) 0.0280(14) 0.0424(17) 0.0050(12) -0.0008(12) 0.0045(11)
C1 0.044(2) 0.040(2) 0.046(2) 0.0006(17) -0.0028(17) -0.0121(17)
C2 0.062(3) 0.045(2) 0.040(2) 0.0063(18) -0.0089(19) 0.004(2)
C3 0.042(2) 0.056(3) 0.046(2) -0.0125(19) 0.0088(18) 0.0033(18)
C4 0.098(4) 0.048(3) 0.051(3) 0.002(2) 0.023(3) -0.005(3)
C5 0.079(3) 0.040(2) 0.059(3) -0.005(2) 0.003(2) 0.024(2)
C6 0.062(3) 0.053(3) 0.068(3) -0.022(2) -0.013(2) -0.004(2)
C7 0.0298(17) 0.0340(18) 0.0333(18) -0.0019(14) -0.0012(14) 0.0055(13)
C8 0.0261(17) 0.045(2) 0.049(2) 0.0134(17) 0.0004(15) 0.0059(15)
C9 0.040(2) 0.0317(18) 0.044(2) 0.0027(16) -0.0036(16) 0.0017(15)
C10 0.066(3) 0.090(4) 0.052(3) -0.005(3) -0.020(2) 0.032(3)
C11 0.060(3) 0.078(4) 0.050(3) 0.014(2) 0.004(2) 0.000(3)

loop_
_atom_type_symbol
_atom_type_description
_atom_type_scat_dispersion_real
_atom_type_scat_dispersion_imag
_atom_type_scat_source
C C 0.0033 0.0016 'International Tables Vol C Tables 4.2.6.8 and 6.1.1.4'
H H 0.0000 0.0000 'International Tables Vol C Tables 4.2.6.8 and 6.1.1.4'
N N 0.0061 0.0033 'International Tables Vol C Tables 4.2.6.8 and 6.1.1.4'
P P 0.1023 0.0942 'International Tables Vol C Tables 4.2.6.8 and 6.1.1.4'
Pt Pt -1.7033 8.3905 'International Tables Vol C Tables 4.2.6.8 and 6.1.1.4'
S S 0.1246 0.1234 'International Tables Vol C Tables 4.2.6.8 and 6.1.1.4'

loop_
_geom_angle_atom_site_label_1
_geom_angle_atom_site_label_2
_geom_angle_atom_site_label_3
_geom_angle
_geom_angle_site_symmetry_1
_geom_angle_site_symmetry_3
_geom_angle_publ_flag
P2 Pt1 P1 168.32(3) . . ?
P2 Pt1 S1 91.00(4) . . ?
P1 Pt1 S1 100.45(4) . . ?
P2 Pt1 H1 84.4(17) . . ?
P1 Pt1 H1 85.1(17) . . ?
S1 Pt1 H1 165.3(17) . . ?
C7 S1 Pt1 110.93(12) . . ?
C1 P1 C3 104.7(2) . . ?
C1 P1 C2 102.4(2) . . ?
C3 P1 C2 102.5(2) . . ?
C1 P1 Pt1 115.62(14) . . ?
C3 P1 Pt1 116.82(14) . . ?
C2 P1 Pt1 113.08(14) . . ?
C5 P2 C4 103.5(2) . . ?
C5 P2 C6 102.3(2) . . ?
C4 P2 C6 103.4(3) . . ?
C5 P2 Pt1 116.34(16) . . ?
C4 P2 Pt1 112.60(16) . . ?
C6 P2 Pt1 116.94(16) . . ?
C7 N1 N2 105.9(3) . . ?
N3 N2 N1 111.8(3) . . ?
N2 N3 N4 105.7(3) . . ?
N3 N4 C7 109.2(3) . . ?
N3 N4 C8 120.8(3) . . ?
C7 N4 C8 130.0(3) . . ?
P1 C1 H1A 109.5 . . ?
P1 C1 H1B 109.5 . . ?
H1A C1 H1B 109.5 . . ?
P1 C1 H1C 109.5 . . ?
H1A C1 H1C 109.5 . . ?
H1B C1 H1C 109.5 . . ?
P1 C2 H2A 109.5 . . ?
P1 C2 H2B 109.5 . . ?
H2A C2 H2B 109.5 . . ?
P1 C2 H2C 109.5 . . ?
H2A C2 H2C 109.5 . . ?
H2B C2 H2C 109.5 . . ?
P1 C3 H3A 109.5 . . ?
P1 C3 H3B 109.5 . . ?
H3A C3 H3B 109.5 . . ?
P1 C3 H3C 109.5 . . ?
H3A C3 H3C 109.5 . . ?
H3B C3 H3C 109.5 . . ?
P2 C4 H4A 109.5 . . ?
P2 C4 H4B 109.5 . . ?
H4A C4 H4B 109.5 . . ?
P2 C4 H4C 109.5 . . ?
H4A C4 H4C 109.5 . . ?
H4B C4 H4C 109.5 . . ?
P2 C5 H5A 109.5 . . ?
P2 C5 H5B 109.5 . . ?
H5A C5 H5B 109.5 . . ?
P2 C5 H5C 109.5 . . ?
H5A C5 H5C 109.5 . . ?
H5B C5 H5C 109.5 . . ?
P2 C6 H6A 109.5 . . ?
P2 C6 H6B 109.5 . . ?
H6A C6 H6B 109.5 . . ?
P2 C6 H6C 109.5 . . ?
H6A C6 H6C 109.5 . . ?
H6B C6 H6C 109.5 . . ?
N1 C7 N4 107.5(3) . . ?
N1 C7 S1 129.5(3) . . ?
N4 C7 S1 122.9(3) . . ?
N4 C8 C9 112.8(3) . . ?
N4 C8 H8A 109.0 . . ?
C9 C8 H8A 109.0 . . ?
N4 C8 H8AB 109.0 . . ?
C9 C8 H8AB 109.0 . . ?
H8A C8 H8AB 107.8 . . ?
C10 C9 C11 123.0(4) . . ?
C10 C9 C8 118.1(4) . . ?
C11 C9 C8 118.9(3) . . ?
C9 C10 H10A 120.0 . . ?
C9 C10 H10B 120.0 . . ?
H10A C10 H10B 120.0 . . ?
C9 C11 H11A 109.5 . . ?
C9 C11 H11B 109.5 . . ?
H11A C11 H11B 109.5 . . ?
C9 C11 H11C 109.5 . . ?
H11A C11 H11C 109.5 . . ?
H11B C11 H11C 109.5 . . ?

loop_
_geom_bond_atom_site_label_1
_geom_bond_atom_site_label_2
_geom_bond_distance
_geom_bond_site_symmetry_2
_geom_bond_publ_flag
Pt1 P2 2.2796(10) . ?
Pt1 P1 2.2842(9) . ?
Pt1 S1 2.3975(10) . ?
Pt1 H1 1.28(4) . ?
S1 C7 1.723(4) . ?
P1 C1 1.808(4) . ?
P1 C3 1.813(4) . ?
P1 C2 1.815(4) . ?
P2 C5 1.810(4) . ?
P2 C4 1.812(5) . ?
P2 C6 1.812(4) . ?
N1 C7 1.332(5) . ?
N1 N2 1.354(5) . ?
N2 N3 1.298(5) . ?
N3 N4 1.348(4) . ?
N4 C7 1.352(4) . ?
N4 C8 1.470(4) . ?
C1 H1A 0.9700 . ?
C1 H1B 0.9700 . ?
C1 H1C 0.9700 . ?
C2 H2A 0.9700 . ?
C2 H2B 0.9700 . ?
C2 H2C 0.9700 . ?
C3 H3A 0.9700 . ?
C3 H3B 0.9700 . ?
C3 H3C 0.9700 . ?
C4 H4A 0.9700 . ?
C4 H4B 0.9700 . ?
C4 H4C 0.9700 . ?
C5 H5A 0.9700 . ?
C5 H5B 0.9700 . ?
C5 H5C 0.9700 . ?
C6 H6A 0.9700 . ?
C6 H6B 0.9700 . ?
C6 H6C 0.9700 . ?
C8 C9 1.501(5) . ?
C8 H8A 0.9800 . ?
C8 H8AB 0.9800 . ?
C9 C10 1.345(6) . ?
C9 C11 1.446(6) . ?
C10 H10A 0.9400 . ?
C10 H10B 0.9400 . ?
C11 H11A 0.9700 . ?
C11 H11B 0.9700 . ?
C11 H11C 0.9700 . ?
